data_8000281
loop_
_publ_author_name
'Li, Tian-Yi'
'Benduhn, Johannes'
'Qiao, Zhi'
'Liu, Yuan'
'Li, Yue'
'Shivhare, Rishi'
'Jaiser, Frank'
'Wang, Pei'
'Ma, Jie'
'Zeika, Olaf'
'Neher, Dieter'
'Mannsfeld, Stefan C. B.'
'Ma, Zaifei'
'Vandewal, Koen'
'Leo, Karl'

_publ_section_title
;
 Effect of H- and J-Aggregation on the Photophysical and Voltage Loss of
 Boron Dipyrromethene Small Molecules in Vacuum-Deposited Organic Solar
 Cells.
;
_journal_name_full 'The journal of physical chemistry letters'
_journal_page_first 2684
_journal_page_last 2691
_journal_paper_doi 10.1021/acs.jpclett.9b01222
_journal_year 2019
_chemical_formula_moiety 'C25 H13 B F4 N2 O2'
_chemical_formula_sum 'C25 H13 B F4 N2 O2'
_chemical_formula_weight 460.18
_space_group_crystal_system monoclinic
_space_group_IT_number 14
_space_group_name_Hall '-P 2ybc'
_space_group_name_H-M_alt 'P 1 21/c 1'
_symmetry_space_group_name_Hall '-P 2ybc'
_symmetry_space_group_name_H-M 'P 1 21/c 1'
_atom_sites_solution_hydrogens geom
_audit_creation_date 2018-04-29
_audit_creation_method
;
Olex2 1.2
(compiled 2015.09.30 svn.r3233 for OlexSys, GUI svn.r5103)
;
_cell_angle_alpha 90
_cell_angle_beta 144.970(14)
_cell_angle_gamma 90
_cell_formula_units_Z 4
_cell_length_a 9.8223(6)
_cell_length_b 19.3229(2)
_cell_length_c 17.8964(11)
_cell_measurement_reflns_used 6446
_cell_measurement_temperature 100.1(6)
_cell_measurement_theta_max 76.4530
_cell_measurement_theta_min 4.5670
_cell_volume 1949.7(7)
_computing_cell_refinement 'CrysAlisPro 1.171.38.41 (Rigaku OD, 2015)'
_computing_data_collection 'CrysAlisPro 1.171.38.41 (Rigaku OD, 2015)'
_computing_data_reduction 'CrysAlisPro 1.171.38.41 (Rigaku OD, 2015)'
_computing_molecular_graphics 'Olex2 (Dolomanov et al., 2009)'
_computing_publication_material 'Olex2 (Dolomanov et al., 2009)'
_computing_structure_refinement 'ShelXL (Sheldrick, 2015)'
_computing_structure_solution 'ShelXT (Sheldrick, 2015)'
_diffrn_ambient_environment N~2~
_diffrn_ambient_temperature 100.1(6)
_diffrn_detector 'CCD plate'
_diffrn_detector_area_resol_mean 5.2850
_diffrn_detector_type AtlasS2
_diffrn_measured_fraction_theta_full 0.998
_diffrn_measured_fraction_theta_max 0.979
_diffrn_measurement_details
;
List of Runs (angles in degrees, time in seconds):

  # Type    Start    End  Width  t~exp~   \w     \q     \k     \f   Frames
--------------------------------------------------------------------------
  1  \w    -45.00  30.00   0.50    1.00    --  -38.50  38.00 -30.00  150
  2  \w    -43.00  30.00   0.50    1.00    --  -38.50  77.00  60.00  146
  3  \w    -86.00 -23.00   0.50    1.00    --  -38.50 -38.00 120.00  126
  4  \w     59.00  97.00   0.50    1.00    --   42.62-125.00 -30.00   76
  5  \w     80.00 134.00   0.50    4.00    --  111.00 -45.00 -30.00  108
  6  \w     96.00 121.00   0.50    4.00    --  111.00-125.00-120.00   50
  7  \w     92.00 121.00   0.50    4.00    --  111.00-125.00 -60.00   58
  8  \w     59.00 108.00   0.50    4.00    --  111.00 -94.00-180.00   98
  9  \w     49.00  77.00   0.50    4.00    --  111.00-125.00-120.00   56
 10  \w     39.00  66.00   0.50    4.00    --  111.00 -94.00 -30.00   54
 11  \w     60.00 139.00   0.50    4.00    --  111.00 -77.00   0.00  158
 12  \w     75.00 178.00   0.50    4.00    --  111.00  15.00 120.00  206
 13  \w    109.00 154.00   0.50    4.00    --  111.00 125.00 -90.00   90
 14  \w    141.00 176.00   0.50    4.00    --  111.00  61.00-180.00   70
 15  \w    101.00 132.00   0.50    4.00    --  111.00  61.00-180.00   62
 16  \w     40.00  79.00   0.50    4.00    --  111.00 -45.00 -30.00   78
 17  \w     39.00 105.00   0.50    4.00    --  111.00-125.00  30.00  132
;
_diffrn_measurement_device 'four-circle diffractometer'
_diffrn_measurement_device_type 'SuperNova, Dual, Cu at zero, AtlasS2'
_diffrn_measurement_method '\w scans'
_diffrn_orient_matrix_type 'CrysAlisPro convention (1999,Acta A55,543-557)'
_diffrn_orient_matrix_UB_11 0.1976454000
_diffrn_orient_matrix_UB_12 0.0421327000
_diffrn_orient_matrix_UB_13 0.0505616000
_diffrn_orient_matrix_UB_21 -0.1355370000
_diffrn_orient_matrix_UB_22 0.0673613000
_diffrn_orient_matrix_UB_23 -0.0437344000
_diffrn_orient_matrix_UB_31 0.1313245000
_diffrn_orient_matrix_UB_32 0.0061241000
_diffrn_orient_matrix_UB_33 0.1342276000
_diffrn_radiation_monochromator mirror
_diffrn_radiation_probe x-ray
_diffrn_radiation_type CuK\a
_diffrn_radiation_wavelength 1.54184
_diffrn_reflns_av_R_equivalents 0.0191
_diffrn_reflns_av_unetI/netI 0.0239
_diffrn_reflns_Laue_measured_fraction_full 0.998
_diffrn_reflns_Laue_measured_fraction_max 0.979
_diffrn_reflns_limit_h_max 11
_diffrn_reflns_limit_h_min -12
_diffrn_reflns_limit_k_max 23
_diffrn_reflns_limit_k_min -24
_diffrn_reflns_limit_l_max 22
_diffrn_reflns_limit_l_min -19
_diffrn_reflns_number 10291
_diffrn_reflns_point_group_measured_fraction_full 0.998
_diffrn_reflns_point_group_measured_fraction_max 0.979
_diffrn_reflns_theta_full 67.684
_diffrn_reflns_theta_max 76.647
_diffrn_reflns_theta_min 4.577
_diffrn_source 'micro-focus sealed X-ray tube'
_diffrn_source_type 'SuperNova (Cu) X-ray Source'
_exptl_absorpt_coefficient_mu 1.076
_exptl_absorpt_correction_T_max 0.981
_exptl_absorpt_correction_T_min 0.847
_exptl_absorpt_correction_type gaussian
_exptl_absorpt_process_details
;
CrysAlisPro 1.171.38.41 (Rigaku Oxford Diffraction, 2015)
Numerical absorption correction based on gaussian integration over
            a multifaceted crystal model
Empirical absorption correction using spherical harmonics,
 implemented in SCALE3 ABSPACK scaling algorithm.
;
_exptl_crystal_colour 'metallic greenish black'
_exptl_crystal_colour_lustre metallic
_exptl_crystal_colour_modifier greenish
_exptl_crystal_colour_primary black
_exptl_crystal_density_diffrn 1.568
_exptl_crystal_description plate
_exptl_crystal_F_000 936
_exptl_crystal_size_max 0.543
_exptl_crystal_size_mid 0.157
_exptl_crystal_size_min 0.035
_refine_diff_density_max 0.336
_refine_diff_density_min -0.191
_refine_diff_density_rms 0.045
_refine_ls_extinction_method none
_refine_ls_goodness_of_fit_ref 1.053
_refine_ls_hydrogen_treatment constr
_refine_ls_matrix_type full
_refine_ls_number_parameters 307
_refine_ls_number_reflns 4041
_refine_ls_number_restraints 0
_refine_ls_restrained_S_all 1.053
_refine_ls_R_factor_all 0.0386
_refine_ls_R_factor_gt 0.0350
_refine_ls_shift/su_max 0.001
_refine_ls_shift/su_mean 0.000
_refine_ls_structure_factor_coef Fsqd
_refine_ls_weighting_details 'w=1/[\s^2^(Fo^2^)+(0.0520P)^2^+0.6217P] where P=(Fo^2^+2Fc^2^)/3'
_refine_ls_weighting_scheme calc
_refine_ls_wR_factor_gt 0.0947
_refine_ls_wR_factor_ref 0.0982
_reflns_Friedel_coverage 0.000
_reflns_number_gt 3647
_reflns_number_total 4041
_reflns_threshold_expression 'I > 2\s(I)'
_cod_data_source_file jz9b01222_si_002.cif
_cod_data_source_block iapp033
_cod_original_cell_volume 1949.7(4)
_cod_database_code 8000281
_chemical_oxdiff_formula 'C25 H13 B F4 N2 O2'
_chemical_oxdiff_usercomment OZ-15
_shelx_space_group_comment
;
The symmetry employed for this shelxl refinement is uniquely defined
by the following loop, which should always be used as a source of
symmetry information in preference to the above space-group names.
They are only intended as comments.
;
_reflns_odcompleteness_completeness 99.75
_reflns_odcompleteness_iscentric 1
_reflns_odcompleteness_theta 66.97
_olex2_refinement_description
;
1. Fixed Uiso
 At 1.2 times of:
  All C(H) groups
2.a Aromatic/amide H refined with riding coordinates:
 C2(H2), C4(H4), C7(H7), C10(H10), C11(H11), C13(H13), C14(H14), C15(H15),
 C18(H18), C21(H21), C22(H22), C24(H24), C25(H25)
;
_shelx_shelxl_version_number 2014/7
_olex2_submission_special_instructions 'No special instructions were received'
_oxdiff_exptl_absorpt_empirical_details
;
Empirical correction (ABSPACK) includes:
- Absorption correction using spherical harmonics
- Frame scaling
;
_oxdiff_exptl_absorpt_empirical_full_max 1.401
_oxdiff_exptl_absorpt_empirical_full_min 0.404

loop_
_space_group_symop_operation_xyz
'x, y, z'
'-x, y+1/2, -z+1/2'
'-x, -y, -z'
'x, -y-1/2, z-1/2'

loop_
_atom_site_label
_atom_site_type_symbol
_atom_site_fract_x
_atom_site_fract_y
_atom_site_fract_z
_atom_site_U_iso_or_equiv
_atom_site_adp_type
_atom_site_occupancy
_atom_site_site_symmetry_order
_atom_site_calc_flag
_atom_site_refinement_flags_posn
F1 F 0.73443(15) 0.39447(4) 0.71265(7) 0.0325(2) Uani 1 1 d .
F2 F 0.44387(15) 0.38843(4) 0.66906(7) 0.0311(2) Uani 1 1 d .
F3 F 1.91858(15) 0.42805(4) 1.64052(7) 0.0320(2) Uani 1 1 d .
F4 F -0.62822(16) 0.51745(5) -0.22479(8) 0.0363(2) Uani 1 1 d .
O1 O 1.18157(15) 0.25655(5) 1.12146(8) 0.02077(19) Uani 1 1 d .
O2 O -0.01457(15) 0.29887(4) 0.22728(8) 0.01981(18) Uani 1 1 d .
N1 N 0.73398(18) 0.29619(5) 0.79523(10) 0.0195(2) Uani 1 1 d .
N2 N 0.42926(18) 0.30770(5) 0.55985(10) 0.0188(2) Uani 1 1 d .
C1 C 0.7259(2) 0.22418(6) 0.78272(12) 0.0198(2) Uani 1 1 d .
C2 C 0.5676(2) 0.19483(6) 0.66144(12) 0.0200(2) Uani 1 1 d .
H2 H 0.5614 0.1469 0.6541 0.024 Uiso 1 1 calc R
C3 C 0.4180(2) 0.23528(6) 0.55060(12) 0.0192(2) Uani 1 1 d .
C4 C 0.8974(2) 0.19120(6) 0.90669(12) 0.0205(2) Uani 1 1 d .
H4 H 0.9282 0.1442 0.9256 0.025 Uiso 1 1 calc R
C5 C 1.0055(2) 0.24534(6) 0.99098(11) 0.0195(2) Uani 1 1 d .
C6 C 0.9065(2) 0.30843(6) 0.92364(11) 0.0193(2) Uani 1 1 d .
C7 C 1.0278(2) 0.36165(6) 1.01640(12) 0.0212(2) Uani 1 1 d .
H7 H 1.0017 0.4091 1.0013 0.025 Uiso 1 1 calc R
C8 C 1.1930(2) 0.32799(6) 1.13388(12) 0.0203(2) Uani 1 1 d .
C9 C 1.3766(2) 0.35421(7) 1.26572(12) 0.0206(2) Uani 1 1 d .
C10 C 1.5096(2) 0.30895(7) 1.36994(12) 0.0217(2) Uani 1 1 d .
H10 H 1.4762 0.2618 1.3541 0.026 Uiso 1 1 calc R
C11 C 1.6908(2) 0.33356(7) 1.49661(12) 0.0236(3) Uani 1 1 d .
H11 H 1.7779 0.3037 1.5659 0.028 Uiso 1 1 calc R
C12 C 1.7380(2) 0.40364(7) 1.51685(12) 0.0242(3) Uani 1 1 d .
C13 C 1.6121(2) 0.45016(7) 1.41699(13) 0.0272(3) Uani 1 1 d .
H13 H 1.6491 0.4971 1.4341 0.033 Uiso 1 1 calc R
C14 C 1.4291(2) 0.42504(7) 1.29060(12) 0.0246(3) Uani 1 1 d .
H14 H 1.3406 0.4555 1.2218 0.029 Uiso 1 1 calc R
C15 C 0.2414(2) 0.21455(6) 0.41822(12) 0.0202(2) Uani 1 1 d .
H15 H 0.1976 0.1699 0.3849 0.024 Uiso 1 1 calc R
C16 C 0.1523(2) 0.27595(6) 0.35225(11) 0.0188(2) Uani 1 1 d .
C17 C 0.2660(2) 0.33185(6) 0.43769(12) 0.0191(2) Uani 1 1 d .
C18 C 0.1659(2) 0.39312(6) 0.36300(12) 0.0205(2) Uani 1 1 d .
H18 H 0.2047 0.4386 0.3924 0.025 Uiso 1 1 calc R
C19 C -0.0010(2) 0.37073(6) 0.23760(12) 0.0197(2) Uani 1 1 d .
C20 C -0.1630(2) 0.40860(6) 0.11658(12) 0.0205(2) Uani 1 1 d .
C21 C -0.3512(2) 0.37490(7) -0.00341(12) 0.0228(3) Uani 1 1 d .
H21 H -0.3713 0.3276 -0.0056 0.027 Uiso 1 1 calc R
C22 C -0.5087(2) 0.41097(7) -0.11954(12) 0.0257(3) Uani 1 1 d .
H22 H -0.6340 0.3885 -0.1994 0.031 Uiso 1 1 calc R
C23 C -0.4735(2) 0.48104(7) -0.11259(13) 0.0263(3) Uani 1 1 d .
C24 C -0.2853(3) 0.51596(7) 0.00432(14) 0.0289(3) Uani 1 1 d .
H24 H -0.2636 0.5630 0.0055 0.035 Uiso 1 1 calc R
C25 C -0.1296(2) 0.47957(7) 0.11967(12) 0.0253(3) Uani 1 1 d .
H25 H -0.0029 0.5023 0.1991 0.030 Uiso 1 1 calc R
B1 B 0.5858(3) 0.34982(7) 0.68482(13) 0.0220(3) Uani 1 1 d .

loop_
_atom_site_aniso_label
_atom_site_aniso_U_11
_atom_site_aniso_U_22
_atom_site_aniso_U_33
_atom_site_aniso_U_23
_atom_site_aniso_U_13
_atom_site_aniso_U_12
F1 0.0343(4) 0.0273(4) 0.0215(4) -0.0034(3) 0.0199(4) -0.0115(3)
F2 0.0364(4) 0.0270(4) 0.0218(4) 0.0039(3) 0.0222(4) 0.0117(3)
F3 0.0303(4) 0.0335(4) 0.0182(4) -0.0048(3) 0.0170(4) -0.0032(3)
F4 0.0377(5) 0.0322(4) 0.0232(4) 0.0099(3) 0.0218(4) 0.0064(4)
O1 0.0224(4) 0.0200(4) 0.0164(4) 0.0005(3) 0.0152(4) 0.0001(3)
O2 0.0218(4) 0.0176(4) 0.0158(4) -0.0013(3) 0.0146(4) -0.0010(3)
N1 0.0199(5) 0.0189(5) 0.0156(5) -0.0010(4) 0.0137(4) -0.0003(4)
N2 0.0204(5) 0.0174(5) 0.0163(5) 0.0001(4) 0.0145(4) 0.0001(4)
C1 0.0205(6) 0.0194(6) 0.0202(6) 0.0012(4) 0.0168(5) 0.0004(4)
C2 0.0208(6) 0.0176(5) 0.0214(6) -0.0008(4) 0.0172(5) -0.0009(4)
C3 0.0205(6) 0.0177(5) 0.0200(6) -0.0016(4) 0.0167(5) -0.0012(4)
C4 0.0216(6) 0.0191(5) 0.0199(6) 0.0020(4) 0.0168(5) 0.0007(4)
C5 0.0188(5) 0.0215(6) 0.0167(5) 0.0017(4) 0.0142(5) 0.0009(4)
C6 0.0184(5) 0.0215(6) 0.0170(5) 0.0008(4) 0.0143(5) 0.0007(4)
C7 0.0228(6) 0.0200(6) 0.0184(5) 0.0004(5) 0.0164(5) 0.0015(5)
C8 0.0220(6) 0.0200(6) 0.0202(6) 0.0006(4) 0.0176(5) 0.0010(4)
C9 0.0214(6) 0.0233(6) 0.0180(6) 0.0011(5) 0.0163(5) 0.0021(5)
C10 0.0246(6) 0.0205(6) 0.0211(6) 0.0017(5) 0.0189(5) 0.0015(5)
C11 0.0238(6) 0.0270(6) 0.0182(6) 0.0042(5) 0.0168(5) 0.0041(5)
C12 0.0224(6) 0.0289(6) 0.0169(6) -0.0034(5) 0.0152(5) -0.0013(5)
C13 0.0316(7) 0.0216(6) 0.0248(6) -0.0014(5) 0.0224(6) -0.0008(5)
C14 0.0272(6) 0.0229(6) 0.0200(6) 0.0028(5) 0.0186(6) 0.0033(5)
C15 0.0215(6) 0.0176(5) 0.0193(5) -0.0024(4) 0.0162(5) -0.0016(4)
C16 0.0180(5) 0.0204(6) 0.0156(5) -0.0004(4) 0.0133(5) -0.0003(4)
C17 0.0191(5) 0.0200(6) 0.0175(5) -0.0011(4) 0.0149(5) -0.0007(4)
C18 0.0228(6) 0.0186(6) 0.0185(5) -0.0017(4) 0.0166(5) -0.0013(4)
C19 0.0229(6) 0.0162(5) 0.0205(6) -0.0004(4) 0.0179(5) -0.0001(4)
C20 0.0225(6) 0.0210(6) 0.0189(6) 0.0002(5) 0.0171(5) 0.0006(5)
C21 0.0246(6) 0.0202(6) 0.0211(6) -0.0010(5) 0.0182(5) -0.0013(5)
C22 0.0237(6) 0.0285(7) 0.0183(6) -0.0012(5) 0.0158(5) -0.0021(5)
C23 0.0277(6) 0.0274(7) 0.0207(6) 0.0074(5) 0.0192(6) 0.0063(5)
C24 0.0351(7) 0.0196(6) 0.0282(7) 0.0024(5) 0.0252(6) 0.0012(5)
C25 0.0283(6) 0.0222(6) 0.0201(6) -0.0018(5) 0.0187(6) -0.0014(5)
B1 0.0246(7) 0.0174(6) 0.0165(6) -0.0006(5) 0.0153(6) -0.0007(5)

loop_
_atom_type_symbol
_atom_type_description
_atom_type_scat_dispersion_real
_atom_type_scat_dispersion_imag
_atom_type_scat_source
C C 0.0181 0.0091 'International Tables Vol C Tables 4.2.6.8 and 6.1.1.4'
H H 0.0000 0.0000 'International Tables Vol C Tables 4.2.6.8 and 6.1.1.4'
B B 0.0090 0.0039 'International Tables Vol C Tables 4.2.6.8 and 6.1.1.4'
F F 0.0727 0.0534 'International Tables Vol C Tables 4.2.6.8 and 6.1.1.4'
N N 0.0311 0.0180 'International Tables Vol C Tables 4.2.6.8 and 6.1.1.4'
O O 0.0492 0.0322 'International Tables Vol C Tables 4.2.6.8 and 6.1.1.4'

loop_
_exptl_crystal_face_index_h
_exptl_crystal_face_index_k
_exptl_crystal_face_index_l
_exptl_crystal_face_perp_dist
1 -5 -2 0.0217
-1 5 2 0.0137
5 1 -5 0.1026
-5 -1 5 0.0414
-3 0 7 0.1905
2 0 -5 0.2519

loop_
_geom_angle_atom_site_label_1
_geom_angle_atom_site_label_2
_geom_angle_atom_site_label_3
_geom_angle
C5 O1 C8 104.70(9)
C16 O2 C19 104.40(9)
C1 N1 B1 126.23(10)
C6 N1 C1 105.85(10)
C6 N1 B1 127.81(10)
C3 N2 B1 125.72(10)
C17 N2 C3 106.21(10)
C17 N2 B1 127.92(10)
N1 C1 C4 110.73(10)
C2 C1 N1 120.03(11)
C2 C1 C4 129.23(12)
C1 C2 H2 119.2
C1 C2 C3 121.59(11)
C3 C2 H2 119.2
N2 C3 C15 110.22(10)
C2 C3 N2 120.24(11)
C2 C3 C15 129.53(11)
C1 C4 H4 128.2
C5 C4 C1 103.56(11)
C5 C4 H4 128.2
O1 C5 C6 110.29(11)
C4 C5 O1 139.16(11)
C4 C5 C6 110.55(11)
N1 C6 C5 109.31(11)
N1 C6 C7 143.28(12)
C5 C6 C7 107.40(11)
C6 C7 H7 127.6
C8 C7 C6 104.86(11)
C8 C7 H7 127.6
O1 C8 C9 115.93(10)
C7 C8 O1 112.72(11)
C7 C8 C9 131.33(12)
C10 C9 C8 120.63(11)
C10 C9 C14 119.20(11)
C14 C9 C8 120.12(11)
C9 C10 H10 119.6
C11 C10 C9 120.79(12)
C11 C10 H10 119.6
C10 C11 H11 121.0
C12 C11 C10 118.09(12)
C12 C11 H11 121.0
F3 C12 C11 118.63(11)
F3 C12 C13 118.28(12)
C11 C12 C13 123.08(12)
C12 C13 H13 120.9
C12 C13 C14 118.26(12)
C14 C13 H13 120.9
C9 C14 H14 119.7
C13 C14 C9 120.56(12)
C13 C14 H14 119.7
C3 C15 H15 128.1
C16 C15 C3 103.72(10)
C16 C15 H15 128.1
O2 C16 C17 110.59(10)
C15 C16 O2 138.79(11)
C15 C16 C17 110.62(11)
N2 C17 C16 109.23(11)
N2 C17 C18 143.41(11)
C16 C17 C18 107.36(11)
C17 C18 H18 127.6
C19 C18 C17 104.85(11)
C19 C18 H18 127.6
O2 C19 C20 115.78(10)
C18 C19 O2 112.79(10)
C18 C19 C20 131.43(11)
C21 C20 C19 120.80(11)
C21 C20 C25 119.29(11)
C25 C20 C19 119.91(11)
C20 C21 H21 119.5
C22 C21 C20 121.10(12)
C22 C21 H21 119.5
C21 C22 H22 121.1
C23 C22 C21 117.90(12)
C23 C22 H22 121.1
F4 C23 C22 118.82(12)
F4 C23 C24 118.39(12)
C22 C23 C24 122.79(12)
C23 C24 H24 120.6
C23 C24 C25 118.85(12)
C25 C24 H24 120.6
C20 C25 H25 120.0
C24 C25 C20 120.03(12)
C24 C25 H25 120.0
F1 B1 F2 108.90(11)
F1 B1 N1 110.17(11)
F1 B1 N2 110.66(10)
F2 B1 N1 110.94(10)
F2 B1 N2 110.14(11)
N1 B1 N2 106.03(10)

loop_
_geom_bond_atom_site_label_1
_geom_bond_atom_site_label_2
_geom_bond_distance
F1 B1 1.3905(17)
F2 B1 1.3910(17)
F3 C12 1.3556(15)
F4 C23 1.3562(15)
O1 C5 1.3700(15)
O1 C8 1.3881(15)
O2 C16 1.3715(15)
O2 C19 1.3928(14)
N1 C1 1.4012(16)
N1 C6 1.3531(16)
N1 B1 1.5448(16)
N2 C3 1.4028(16)
N2 C17 1.3519(16)
N2 B1 1.5483(16)
C1 C2 1.3868(17)
C1 C4 1.4302(17)
C2 H2 0.9300
C2 C3 1.3897(17)
C3 C15 1.4326(17)
C4 H4 0.9300
C4 C5 1.3690(18)
C5 C6 1.4017(17)
C6 C7 1.4120(17)
C7 H7 0.9300
C7 C8 1.3745(17)
C8 C9 1.4516(17)
C9 C10 1.4000(17)
C9 C14 1.4005(18)
C10 H10 0.9300
C10 C11 1.3875(18)
C11 H11 0.9300
C11 C12 1.3803(19)
C12 C13 1.3826(19)
C13 H13 0.9300
C13 C14 1.3872(19)
C14 H14 0.9300
C15 H15 0.9300
C15 C16 1.3695(17)
C16 C17 1.3982(16)
C17 C18 1.4151(17)
C18 H18 0.9300
C18 C19 1.3732(17)
C19 C20 1.4540(17)
C20 C21 1.3968(17)
C20 C25 1.4008(18)
C21 H21 0.9300
C21 C22 1.3901(18)
C22 H22 0.9300
C22 C23 1.378(2)
C23 C24 1.384(2)
C24 H24 0.9300
C24 C25 1.3873(18)
C25 H25 0.9300

loop_
_geom_torsion_atom_site_label_1
_geom_torsion_atom_site_label_2
_geom_torsion_atom_site_label_3
_geom_torsion_atom_site_label_4
_geom_torsion
F3 C12 C13 C14 179.23(12)
F4 C23 C24 C25 178.33(12)
O1 C5 C6 N1 179.74(10)
O1 C5 C6 C7 0.60(14)
O1 C8 C9 C10 -8.28(17)
O1 C8 C9 C14 169.08(11)
O2 C16 C17 N2 -179.97(9)
O2 C16 C17 C18 0.07(14)
O2 C19 C20 C21 12.99(17)
O2 C19 C20 C25 -166.29(11)
N1 C1 C2 C3 1.47(18)
N1 C1 C4 C5 -0.35(13)
N1 C6 C7 C8 -178.34(16)
N2 C3 C15 C16 -0.03(13)
N2 C17 C18 C19 179.90(16)
C1 N1 C6 C5 -0.03(13)
C1 N1 C6 C7 178.59(16)
C1 N1 B1 F1 -119.69(13)
C1 N1 B1 F2 119.65(13)
C1 N1 B1 N2 0.08(16)
C1 C2 C3 N2 2.00(18)
C1 C2 C3 C15 -178.54(12)
C1 C4 C5 O1 -179.59(14)
C1 C4 C5 C6 0.33(13)
C2 C1 C4 C5 178.66(12)
C2 C3 C15 C16 -179.52(12)
C3 N2 C17 C16 0.25(13)
C3 N2 C17 C18 -179.80(16)
C3 N2 B1 F1 123.00(12)
C3 N2 B1 F2 -116.54(12)
C3 N2 B1 N1 3.55(16)
C3 C15 C16 O2 179.73(14)
C3 C15 C16 C17 0.18(13)
C4 C1 C2 C3 -177.46(12)
C4 C5 C6 N1 -0.20(14)
C4 C5 C6 C7 -179.34(10)
C5 O1 C8 C7 1.48(13)
C5 O1 C8 C9 -177.07(10)
C5 C6 C7 C8 0.30(13)
C6 N1 C1 C2 -178.88(11)
C6 N1 C1 C4 0.24(14)
C6 N1 B1 F1 55.93(16)
C6 N1 B1 F2 -64.73(16)
C6 N1 B1 N2 175.70(11)
C6 C7 C8 O1 -1.11(14)
C6 C7 C8 C9 177.15(12)
C7 C8 C9 C10 173.50(13)
C7 C8 C9 C14 -9.1(2)
C8 O1 C5 C4 178.68(15)
C8 O1 C5 C6 -1.23(13)
C8 C9 C10 C11 177.75(11)
C8 C9 C14 C13 -176.80(12)
C9 C10 C11 C12 -0.96(19)
C10 C9 C14 C13 0.59(19)
C10 C11 C12 F3 -178.30(11)
C10 C11 C12 C13 0.6(2)
C11 C12 C13 C14 0.3(2)
C12 C13 C14 C9 -0.9(2)
C14 C9 C10 C11 0.37(18)
C15 C16 C17 N2 -0.29(14)
C15 C16 C17 C18 179.75(10)
C16 O2 C19 C18 -0.15(13)
C16 O2 C19 C20 -179.85(10)
C16 C17 C18 C19 -0.15(13)
C17 N2 C3 C2 179.41(11)
C17 N2 C3 C15 -0.14(13)
C17 N2 B1 F1 -62.14(16)
C17 N2 B1 F2 58.31(16)
C17 N2 B1 N1 178.41(11)
C17 C18 C19 O2 0.19(14)
C17 C18 C19 C20 179.83(12)
C18 C19 C20 C21 -166.64(13)
C18 C19 C20 C25 14.1(2)
C19 O2 C16 C15 -179.50(15)
C19 O2 C16 C17 0.04(13)
C19 C20 C21 C22 179.05(11)
C19 C20 C25 C24 -179.34(12)
C20 C21 C22 C23 0.02(19)
C21 C20 C25 C24 1.4(2)
C21 C22 C23 F4 -178.62(11)
C21 C22 C23 C24 2.0(2)
C22 C23 C24 C25 -2.3(2)
C23 C24 C25 C20 0.5(2)
C25 C20 C21 C22 -1.66(19)
B1 N1 C1 C2 -2.47(18)
B1 N1 C1 C4 176.64(11)
B1 N1 C6 C5 -176.35(11)
B1 N1 C6 C7 2.3(3)
B1 N2 C3 C2 -4.81(18)
B1 N2 C3 C15 175.63(11)
B1 N2 C17 C16 -175.40(11)
B1 N2 C17 C18 4.5(3)

loop_
_exptl_oxdiff_crystal_face_indexfrac_h
_exptl_oxdiff_crystal_face_indexfrac_k
_exptl_oxdiff_crystal_face_indexfrac_l
_exptl_oxdiff_crystal_face_x
_exptl_oxdiff_crystal_face_y
_exptl_oxdiff_crystal_face_z
1.0009 -4.9964 -1.5007 -0.0886 -0.4066 -0.1006
-1.0009 4.9964 1.5007 0.0886 0.4066 0.1006
4.9963 1.0000 -4.9936 0.7771 -0.3914 -0.0080
-4.9963 -1.0000 4.9936 -0.7771 0.3914 0.0080
-2.9981 -0.0024 6.9956 -0.2389 0.1002 0.5453
1.9987 0.0020 -5.4969 0.1172 -0.0304 -0.4753
